data_4025393
loop_
_publ_author_name
'Haitao Yu'
'Jinbo Li'
'Zhuangfei Kou'
'Xuewen Du'
'Yi wei'
'Hoong-Kun Fun'
'Jianhua Xu'
'Yan Zhang'

_publ_section_title
;
 Photoinduced Tandem Reactions of Isoquinoline-1,3,4-trione with Alkynes
 To Build Aza-polycycles
;
_journal_name_full 'Journal of Organic Chemistry'
_journal_page_first 2989
_journal_page_last 3001
_journal_paper_doi 10.1021/jo100218w
_journal_volume 75
_journal_year 2010
_chemical_formula_moiety 'C21 H12 N4 O3, C H3 O H'
_chemical_formula_sum 'C22 H16 N4 O4'
_chemical_formula_weight 400.39
_chemical_name_systematic
; 
 ? 
;
_space_group_IT_number 14
_symmetry_cell_setting monoclinic
_symmetry_space_group_name_Hall '-P 2ybc'
_symmetry_space_group_name_H-M 'P 1 21/c 1'
_atom_sites_solution_hydrogens geom
_atom_sites_solution_primary direct
_atom_sites_solution_secondary difmap
_audit_creation_method SHELXL-97
_cell_angle_alpha 90.00
_cell_angle_beta 106.52(3)
_cell_angle_gamma 90.00
_cell_formula_units_Z 4
_cell_length_a 8.5310(17)
_cell_length_b 26.709(5)
_cell_length_c 8.8690(18)
_cell_measurement_reflns_used 3527
_cell_measurement_temperature 293(2)
_cell_measurement_theta_max 25.27
_cell_measurement_theta_min 1.52
_cell_volume 1937.4(7)
_computing_cell_refinement 'CAD4 EXPRESS'
_computing_data_collection 'CAD4 EXPRESS(Enraf-Nonius,1994)'
_computing_data_reduction 'XCAD4(Harms & Wocadlo,1995)'
_computing_structure_refinement 'SHELXL-97 (Sheldrick, 1997)'
_computing_structure_solution 'SHELXS-97 (Sheldrick, 1990)'
_diffrn_ambient_temperature 293(2)
_diffrn_measured_fraction_theta_full 0.999
_diffrn_measured_fraction_theta_max 0.999
_diffrn_measurement_device_type 'Nonius cad4'
_diffrn_measurement_method \w/2\q
_diffrn_radiation_monochromator graphite
_diffrn_radiation_source 'fine-focus sealed tube'
_diffrn_radiation_type MoK\a
_diffrn_radiation_wavelength 0.71073
_diffrn_reflns_av_R_equivalents 0.0000
_diffrn_reflns_av_sigmaI/netI 0.0801
_diffrn_reflns_limit_h_max 9
_diffrn_reflns_limit_h_min -10
_diffrn_reflns_limit_k_max 32
_diffrn_reflns_limit_k_min 0
_diffrn_reflns_limit_l_max 10
_diffrn_reflns_limit_l_min 0
_diffrn_reflns_number 3527
_diffrn_reflns_theta_full 25.27
_diffrn_reflns_theta_max 25.27
_diffrn_reflns_theta_min 1.52
_diffrn_standards_decay_% 1
_diffrn_standards_interval_count 200
_diffrn_standards_interval_time 2h
_diffrn_standards_number 3
_exptl_absorpt_coefficient_mu 0.097
_exptl_absorpt_correction_T_max 0.9903
_exptl_absorpt_correction_T_min 0.9714
_exptl_absorpt_correction_type psi-scan
_exptl_absorpt_process_details 'North et al., 1968'
_exptl_crystal_colour light-yellow
_exptl_crystal_density_diffrn 1.373
_exptl_crystal_density_method 'not measured'
_exptl_crystal_description block
_exptl_crystal_F_000 832
_exptl_crystal_size_max 0.30
_exptl_crystal_size_mid 0.10
_exptl_crystal_size_min 0.10
_refine_diff_density_max 1.345
_refine_diff_density_min -0.547
_refine_diff_density_rms 0.091
_refine_ls_extinction_method none
_refine_ls_goodness_of_fit_ref 1.427
_refine_ls_hydrogen_treatment constr
_refine_ls_matrix_type full
_refine_ls_number_parameters 259
_refine_ls_number_reflns 3527
_refine_ls_number_restraints 1
_refine_ls_restrained_S_all 1.439
_refine_ls_R_factor_all 0.1902
_refine_ls_R_factor_gt 0.1211
_refine_ls_shift/su_max 0.001
_refine_ls_shift/su_mean 0.000
_refine_ls_structure_factor_coef Fsqd
_refine_ls_weighting_details 'calc w=1/[\s^2^(Fo^2^)+(0.0700P)^2^+2.0000P] where P=(Fo^2^+2Fc^2^)/3'
_refine_ls_weighting_scheme calc
_refine_ls_wR_factor_gt 0.2616
_refine_ls_wR_factor_ref 0.2912
_reflns_number_gt 1751
_reflns_number_total 3527
_reflns_threshold_expression >2sigma(I)
_cod_data_source_file jo100218w_si_002.cif
_cod_data_source_block y
_cod_depositor_comments
;
The following automatic conversions were performed:

'_symmetry_cell_setting' value 'Monoclinic' changed to 'monoclinic'
according to the built-in table from CIF Core dictionary named
'cif_core.dic' version 2.4.1 from 2010-06-29.

Automatic conversion script
Id: cif_fix_values 1646 2011-03-28 12:23:43Z adriana 
;
_cod_database_code 4025393

loop_
_symmetry_equiv_pos_as_xyz
'x, y, z'
'-x, y+1/2, -z+1/2'
'-x, -y, -z'
'x, -y-1/2, z-1/2'

loop_
_atom_site_label
_atom_site_type_symbol
_atom_site_fract_x
_atom_site_fract_y
_atom_site_fract_z
_atom_site_U_iso_or_equiv
_atom_site_adp_type
_atom_site_occupancy
_atom_site_symmetry_multiplicity
_atom_site_calc_flag
_atom_site_refinement_flags
_atom_site_disorder_assembly
_atom_site_disorder_group
O1 O 0.0990(5) -0.15179(17) 0.0538(5) 0.0532(12) Uani 1 1 d . . .
N1 N 0.6168(6) 0.0212(2) 0.3651(5) 0.0454(14) Uani 1 1 d . . .
C1 C 0.5658(8) 0.0601(3) 0.2659(8) 0.0515(17) Uani 1 1 d . . .
H1B H 0.6243 0.0896 0.2945 0.062 Uiso 1 1 calc R . .
O2 O -0.2079(5) -0.07644(18) -0.3893(5) 0.0635(14) Uani 1 1 d . . .
N2 N 0.4468(6) 0.06222(19) 0.1362(6) 0.0425(13) Uani 1 1 d . . .
C2 C 0.5327(7) -0.0200(2) 0.3238(6) 0.0385(15) Uani 1 1 d . . .
H2B H 0.5617 -0.0481 0.3880 0.046 Uiso 1 1 calc R . .
O3 O 0.3207(5) -0.11427(18) 0.3749(5) 0.0576(13) Uani 1 1 d . . .
N3 N -0.0565(6) -0.11350(19) -0.1669(6) 0.0440(13) Uani 1 1 d . . .
C3 C 0.3986(6) -0.0240(2) 0.1852(6) 0.0326(13) Uani 1 1 d . . .
C4 C 0.3611(6) 0.0191(2) 0.0935(6) 0.0304(13) Uani 1 1 d . . .
N4 N 0.6941(10) -0.2068(3) 0.3198(11) 0.108(3) Uani 1 1 d . . .
C5 C 0.3058(6) -0.0693(2) 0.1426(6) 0.0347(14) Uani 1 1 d . . .
C6 C 0.1750(6) -0.0694(2) 0.0097(6) 0.0326(13) Uani 1 1 d . . .
C7 C 0.1363(6) -0.0266(2) -0.0872(6) 0.0314(13) Uani 1 1 d . . .
C8 C 0.2260(6) 0.0178(2) -0.0498(6) 0.0304(13) Uani 1 1 d . . .
C9 C 0.0743(7) -0.1151(2) -0.0290(7) 0.0410(15) Uani 1 1 d . . .
C10 C -0.0939(7) -0.0737(2) -0.2688(6) 0.0423(16) Uani 1 1 d . . .
C11 C 0.0040(7) -0.0273(2) -0.2278(6) 0.0348(14) Uani 1 1 d . . .
C12 C -0.0351(7) 0.0142(2) -0.3208(7) 0.0410(15) Uani 1 1 d . . .
H12A H -0.1240 0.0132 -0.4105 0.049 Uiso 1 1 calc R . .
C13 C 0.0564(7) 0.0579(2) -0.2830(7) 0.0433(16) Uani 1 1 d . . .
H13A H 0.0303 0.0855 -0.3492 0.052 Uiso 1 1 calc R . .
C14 C 0.1845(7) 0.0605(2) -0.1490(7) 0.0413(15) Uani 1 1 d . . .
H14A H 0.2440 0.0900 -0.1230 0.050 Uiso 1 1 calc R . .
C15 C -0.1581(9) -0.1587(3) -0.2111(9) 0.072(2) Uani 1 1 d . . .
H15A H -0.2430 -0.1526 -0.3067 0.109 Uiso 1 1 calc R . .
H15B H -0.2061 -0.1671 -0.1287 0.109 Uiso 1 1 calc R . .
H15C H -0.0912 -0.1861 -0.2268 0.109 Uiso 1 1 calc R . .
C16 C 0.3571(7) -0.1133(2) 0.2536(7) 0.0382(14) Uani 1 1 d . . .
C17 C 0.4682(7) -0.1506(2) 0.2142(8) 0.0463(16) Uani 1 1 d . . .
C18 C 0.5839(10) -0.1725(3) 0.3396(9) 0.074(2) Uani 1 1 d . . .
H18A H 0.5862 -0.1632 0.4413 0.089 Uiso 1 1 calc R . .
C19 C 0.6872(12) -0.2176(3) 0.1681(14) 0.094(3) Uani 1 1 d . . .
H19A H 0.7629 -0.2402 0.1501 0.113 Uiso 1 1 calc R . .
C20 C 0.5785(9) -0.1979(3) 0.0441(10) 0.066(2) Uani 1 1 d . . .
H20A H 0.5768 -0.2080 -0.0567 0.079 Uiso 1 1 calc R . .
C21 C 0.4691(8) -0.1628(2) 0.0636(8) 0.0492(17) Uani 1 1 d . . .
H21A H 0.3969 -0.1475 -0.0228 0.059 Uiso 1 1 calc R . .
O4 O 0.1983(12) -0.1871(4) 0.6201(12) 0.186 Uani 1 1 d D . .
C22 C 0.1608(17) -0.2131(5) 0.4803(15) 0.188 Uani 1 1 d D . .
H4A H 0.0955 -0.1923 0.3976 0.282 Uiso 1 1 calc R . .
H4B H 0.1007 -0.2428 0.4894 0.282 Uiso 1 1 calc R . .
H4C H 0.2599 -0.2222 0.4563 0.282 Uiso 1 1 calc R . .

loop_
_atom_site_aniso_label
_atom_site_aniso_U_11
_atom_site_aniso_U_22
_atom_site_aniso_U_33
_atom_site_aniso_U_23
_atom_site_aniso_U_13
_atom_site_aniso_U_12
O1 0.046(3) 0.049(3) 0.056(3) 0.014(2) 0.001(2) -0.008(2)
N1 0.039(3) 0.047(3) 0.042(3) -0.001(3) -0.003(2) -0.003(3)
C1 0.042(4) 0.046(4) 0.062(4) 0.000(3) 0.009(3) -0.016(3)
O2 0.052(3) 0.071(3) 0.049(3) 0.005(2) -0.015(2) -0.008(3)
N2 0.035(3) 0.039(3) 0.047(3) -0.002(2) 0.001(2) -0.006(2)
C2 0.035(3) 0.047(4) 0.029(3) -0.001(3) 0.002(3) 0.002(3)
O3 0.064(3) 0.066(3) 0.042(3) 0.007(2) 0.013(2) 0.002(3)
N3 0.035(3) 0.044(3) 0.043(3) -0.006(2) -0.004(2) -0.012(2)
C3 0.023(3) 0.035(3) 0.039(3) -0.001(3) 0.008(3) -0.003(3)
C4 0.026(3) 0.037(3) 0.028(3) -0.001(2) 0.008(2) 0.002(3)
N4 0.086(6) 0.112(7) 0.120(7) 0.036(5) 0.022(5) 0.061(5)
C5 0.025(3) 0.038(4) 0.039(3) -0.007(3) 0.007(3) -0.005(3)
C6 0.026(3) 0.033(3) 0.036(3) -0.002(3) 0.005(2) -0.002(3)
C7 0.021(3) 0.047(4) 0.025(3) -0.001(3) 0.005(2) 0.003(3)
C8 0.027(3) 0.037(3) 0.028(3) -0.006(2) 0.009(2) 0.001(3)
C9 0.034(3) 0.037(4) 0.046(4) -0.004(3) 0.003(3) -0.003(3)
C10 0.029(3) 0.063(5) 0.028(3) -0.001(3) -0.001(3) 0.003(3)
C11 0.031(3) 0.042(4) 0.031(3) -0.001(3) 0.008(3) 0.002(3)
C12 0.030(3) 0.049(4) 0.043(4) 0.001(3) 0.007(3) 0.004(3)
C13 0.038(3) 0.052(4) 0.038(3) 0.007(3) 0.008(3) 0.011(3)
C14 0.031(3) 0.045(4) 0.047(4) -0.002(3) 0.009(3) -0.001(3)
C15 0.063(5) 0.060(5) 0.074(5) 0.001(4) -0.014(4) -0.023(4)
C16 0.034(3) 0.042(4) 0.036(3) -0.002(3) 0.006(3) -0.007(3)
C17 0.044(4) 0.040(4) 0.054(4) 0.011(3) 0.012(3) -0.005(3)
C18 0.070(5) 0.077(6) 0.069(5) 0.015(4) 0.011(4) 0.019(5)
C19 0.100(7) 0.065(6) 0.140(9) 0.038(6) 0.070(7) 0.034(5)
C20 0.066(5) 0.050(5) 0.088(6) 0.000(4) 0.032(5) 0.006(4)
C21 0.054(4) 0.037(4) 0.060(4) 0.008(3) 0.024(3) 0.006(3)
O4 0.186 0.186 0.186 0.000 0.053 0.000
C22 0.188 0.188 0.188 0.000 0.053 0.000

loop_
_atom_type_symbol
_atom_type_description
_atom_type_scat_dispersion_real
_atom_type_scat_dispersion_imag
_atom_type_scat_source
C C 0.0033 0.0016 'International Tables Vol C Tables 4.2.6.8 and 6.1.1.4'
H H 0.0000 0.0000 'International Tables Vol C Tables 4.2.6.8 and 6.1.1.4'
N N 0.0061 0.0033 'International Tables Vol C Tables 4.2.6.8 and 6.1.1.4'
O O 0.0106 0.0060 'International Tables Vol C Tables 4.2.6.8 and 6.1.1.4'

loop_
_geom_angle_atom_site_label_1
_geom_angle_atom_site_label_2
_geom_angle_atom_site_label_3
_geom_angle
_geom_angle_site_symmetry_1
_geom_angle_site_symmetry_3
_geom_angle_publ_flag
C2 N1 C1 114.5(5) . . ?
N2 C1 N1 129.5(6) . . ?
N2 C1 H1B 115.3 . . ?
N1 C1 H1B 115.3 . . ?
C1 N2 C4 115.6(5) . . ?
N1 C2 C3 123.1(5) . . ?
N1 C2 H2B 118.4 . . ?
C3 C2 H2B 118.4 . . ?
C10 N3 C9 125.2(5) . . ?
C10 N3 C15 116.8(5) . . ?
C9 N3 C15 118.0(5) . . ?
C4 C3 C2 115.9(5) . . ?
C4 C3 C5 121.6(5) . . ?
C2 C3 C5 122.5(5) . . ?
N2 C4 C3 121.4(5) . . ?
N2 C4 C8 119.6(5) . . ?
C3 C4 C8 119.0(5) . . ?
C18 N4 C19 115.7(7) . . ?
C6 C5 C3 118.8(5) . . ?
C6 C5 C16 124.6(5) . . ?
C3 C5 C16 116.5(5) . . ?
C5 C6 C7 120.8(5) . . ?
C5 C6 C9 118.7(5) . . ?
C7 C6 C9 120.5(5) . . ?
C8 C7 C6 121.7(5) . . ?
C8 C7 C11 117.5(5) . . ?
C6 C7 C11 120.9(5) . . ?
C7 C8 C14 120.7(5) . . ?
C7 C8 C4 118.1(5) . . ?
C14 C8 C4 121.2(5) . . ?
O1 C9 N3 120.9(6) . . ?
O1 C9 C6 122.7(5) . . ?
N3 C9 C6 116.4(5) . . ?
O2 C10 N3 120.5(6) . . ?
O2 C10 C11 121.0(6) . . ?
N3 C10 C11 118.5(5) . . ?
C12 C11 C7 121.1(6) . . ?
C12 C11 C10 120.5(5) . . ?
C7 C11 C10 118.4(5) . . ?
C11 C12 C13 120.7(5) . . ?
C11 C12 H12A 119.6 . . ?
C13 C12 H12A 119.6 . . ?
C14 C13 C12 120.5(6) . . ?
C14 C13 H13A 119.8 . . ?
C12 C13 H13A 119.8 . . ?
C13 C14 C8 119.6(6) . . ?
C13 C14 H14A 120.2 . . ?
C8 C14 H14A 120.2 . . ?
N3 C15 H15A 109.5 . . ?
N3 C15 H15B 109.5 . . ?
H15A C15 H15B 109.5 . . ?
N3 C15 H15C 109.5 . . ?
H15A C15 H15C 109.5 . . ?
H15B C15 H15C 109.5 . . ?
O3 C16 C17 122.8(6) . . ?
O3 C16 C5 119.8(6) . . ?
C17 C16 C5 117.0(5) . . ?
C21 C17 C18 118.6(7) . . ?
C21 C17 C16 124.6(6) . . ?
C18 C17 C16 116.7(6) . . ?
N4 C18 C17 122.7(8) . . ?
N4 C18 H18A 118.7 . . ?
C17 C18 H18A 118.7 . . ?
C20 C19 N4 123.9(8) . . ?
C20 C19 H19A 118.0 . . ?
N4 C19 H19A 118.0 . . ?
C19 C20 C21 120.5(8) . . ?
C19 C20 H20A 119.7 . . ?
C21 C20 H20A 119.7 . . ?
C20 C21 C17 118.5(7) . . ?
C20 C21 H21A 120.8 . . ?
C17 C21 H21A 120.8 . . ?
O4 C22 H4A 109.5 . . ?
O4 C22 H4B 109.5 . . ?
H4A C22 H4B 109.5 . . ?
O4 C22 H4C 109.5 . . ?
H4A C22 H4C 109.5 . . ?
H4B C22 H4C 109.5 . . ?

loop_
_geom_bond_atom_site_label_1
_geom_bond_atom_site_label_2
_geom_bond_distance
_geom_bond_site_symmetry_2
_geom_bond_publ_flag
O1 C9 1.207(7) . ?
N1 C2 1.308(7) . ?
N1 C1 1.351(8) . ?
C1 N2 1.301(7) . ?
C1 H1B 0.9300 . ?
O2 C10 1.226(6) . ?
N2 C4 1.359(7) . ?
C2 C3 1.425(7) . ?
C2 H2B 0.9300 . ?
O3 C16 1.202(6) . ?
N3 C10 1.372(8) . ?
N3 C9 1.403(7) . ?
N3 C15 1.473(8) . ?
C3 C4 1.394(7) . ?
C3 C5 1.436(7) . ?
C4 C8 1.453(7) . ?
N4 C18 1.360(10) . ?
N4 C19 1.361(11) . ?
C5 C6 1.374(7) . ?
C5 C16 1.517(8) . ?
C6 C7 1.412(7) . ?
C6 C9 1.474(8) . ?
C7 C8 1.401(7) . ?
C7 C11 1.424(7) . ?
C8 C14 1.422(8) . ?
C10 C11 1.482(8) . ?
C11 C12 1.364(8) . ?
C12 C13 1.392(8) . ?
C12 H12A 0.9300 . ?
C13 C14 1.368(8) . ?
C13 H13A 0.9300 . ?
C14 H14A 0.9300 . ?
C15 H15A 0.9600 . ?
C15 H15B 0.9600 . ?
C15 H15C 0.9600 . ?
C16 C17 1.484(9) . ?
C17 C21 1.376(8) . ?
C17 C18 1.389(9) . ?
C18 H18A 0.9300 . ?
C19 C20 1.330(11) . ?
C19 H19A 0.9300 . ?
C20 C21 1.368(9) . ?
C20 H20A 0.9300 . ?
C21 H21A 0.9300 . ?
O4 C22 1.377(8) . ?
C22 H4A 0.9600 . ?
C22 H4B 0.9600 . ?
C22 H4C 0.9600 . ?

loop_
_geom_torsion_atom_site_label_1
_geom_torsion_atom_site_label_2
_geom_torsion_atom_site_label_3
_geom_torsion_atom_site_label_4
_geom_torsion
_geom_torsion_site_symmetry_1
_geom_torsion_site_symmetry_2
_geom_torsion_site_symmetry_3
_geom_torsion_site_symmetry_4
_geom_torsion_publ_flag
C2 N1 C1 N2 -0.5(10) . . . . ?
N1 C1 N2 C4 -0.1(10) . . . . ?
C1 N1 C2 C3 0.4(9) . . . . ?
N1 C2 C3 C4 0.2(8) . . . . ?
N1 C2 C3 C5 -179.0(5) . . . . ?
C1 N2 C4 C3 0.7(8) . . . . ?
C1 N2 C4 C8 -179.9(5) . . . . ?
C2 C3 C4 N2 -0.8(8) . . . . ?
C5 C3 C4 N2 178.4(5) . . . . ?
C2 C3 C4 C8 179.9(5) . . . . ?
C5 C3 C4 C8 -0.9(8) . . . . ?
C4 C3 C5 C6 -1.3(8) . . . . ?
C2 C3 C5 C6 177.9(5) . . . . ?
C4 C3 C5 C16 -179.0(5) . . . . ?
C2 C3 C5 C16 0.2(8) . . . . ?
C3 C5 C6 C7 2.6(8) . . . . ?
C16 C5 C6 C7 -179.9(5) . . . . ?
C3 C5 C6 C9 -176.6(5) . . . . ?
C16 C5 C6 C9 0.8(8) . . . . ?
C5 C6 C7 C8 -1.8(8) . . . . ?
C9 C6 C7 C8 177.5(5) . . . . ?
C5 C6 C7 C11 177.9(5) . . . . ?
C9 C6 C7 C11 -2.9(8) . . . . ?
C6 C7 C8 C14 -179.9(5) . . . . ?
C11 C7 C8 C14 0.5(8) . . . . ?
C6 C7 C8 C4 -0.5(8) . . . . ?
C11 C7 C8 C4 179.9(5) . . . . ?
N2 C4 C8 C7 -177.6(5) . . . . ?
C3 C4 C8 C7 1.8(7) . . . . ?
N2 C4 C8 C14 1.8(8) . . . . ?
C3 C4 C8 C14 -178.9(5) . . . . ?
C10 N3 C9 O1 -179.6(6) . . . . ?
C15 N3 C9 O1 -2.7(9) . . . . ?
C10 N3 C9 C6 1.9(9) . . . . ?
C15 N3 C9 C6 178.9(6) . . . . ?
C5 C6 C9 O1 2.3(9) . . . . ?
C7 C6 C9 O1 -176.9(6) . . . . ?
C5 C6 C9 N3 -179.2(5) . . . . ?
C7 C6 C9 N3 1.5(8) . . . . ?
C9 N3 C10 O2 177.7(6) . . . . ?
C15 N3 C10 O2 0.7(9) . . . . ?
C9 N3 C10 C11 -3.7(9) . . . . ?
C15 N3 C10 C11 179.3(6) . . . . ?
C8 C7 C11 C12 -1.2(8) . . . . ?
C6 C7 C11 C12 179.2(5) . . . . ?
C8 C7 C11 C10 -179.3(5) . . . . ?
C6 C7 C11 C10 1.0(8) . . . . ?
O2 C10 C11 C12 2.6(9) . . . . ?
N3 C10 C11 C12 -176.0(5) . . . . ?
O2 C10 C11 C7 -179.3(5) . . . . ?
N3 C10 C11 C7 2.2(8) . . . . ?
C7 C11 C12 C13 1.9(9) . . . . ?
C10 C11 C12 C13 -180.0(5) . . . . ?
C11 C12 C13 C14 -2.0(9) . . . . ?
C12 C13 C14 C8 1.3(9) . . . . ?
C7 C8 C14 C13 -0.6(8) . . . . ?
C4 C8 C14 C13 -179.9(5) . . . . ?
C6 C5 C16 O3 -100.7(7) . . . . ?
C3 C5 C16 O3 76.9(7) . . . . ?
C6 C5 C16 C17 86.5(7) . . . . ?
C3 C5 C16 C17 -96.0(6) . . . . ?
O3 C16 C17 C21 155.6(6) . . . . ?
C5 C16 C17 C21 -31.8(8) . . . . ?
O3 C16 C17 C18 -27.9(9) . . . . ?
C5 C16 C17 C18 144.8(6) . . . . ?
C19 N4 C18 C17 1.8(14) . . . . ?
C21 C17 C18 N4 -2.6(12) . . . . ?
C16 C17 C18 N4 -179.4(8) . . . . ?
C18 N4 C19 C20 -2.0(15) . . . . ?
N4 C19 C20 C21 3.0(14) . . . . ?
C19 C20 C21 C17 -3.6(11) . . . . ?
C18 C17 C21 C20 3.4(10) . . . . ?
C16 C17 C21 C20 179.9(6) . . . . ?

loop_
_cod_related_entry_id
_cod_related_entry_database
_cod_related_entry_code
1 ChemSpider 30659187
